data_2228054
loop_
_publ_author_name
'Li, Fei Fei'
'Zhang, Hui Ju'
'Zhang, Li Na'

_publ_section_title
;
 Redetermination of Fe~2~[BP~3~O~12~]
;
_journal_coeditor_code WM2377
_journal_issue 9
_journal_name_full 'Acta Crystallographica Section E'
_journal_page_first i63
_journal_paper_doi 10.1107/S1600536810029818
_journal_volume 66
_journal_year 2010
_chemical_formula_iupac 'Fe2 [B P3 O12]'
_chemical_formula_structural 'Fe2 [B P3 O12]'
_chemical_formula_sum 'B Fe2 O12 P3'
_chemical_formula_weight 407.42
_chemical_name_systematic
;
diiron(III) borotriphosphate
;
_space_group_IT_number 176
_symmetry_cell_setting hexagonal
_symmetry_space_group_name_Hall '-P 6c'
_symmetry_space_group_name_H-M 'P 63/m'
_atom_sites_solution_primary direct
_atom_sites_solution_secondary difmap
_audit_creation_method SHELXL-97
_cell_angle_alpha 90.00
_cell_angle_beta 90.00
_cell_angle_gamma 120.00
_cell_formula_units_Z 2
_cell_length_a 8.0347(8)
_cell_length_b 8.0347(8)
_cell_length_c 7.4163(13)
_cell_measurement_reflns_used 1049
_cell_measurement_temperature 293(2)
_cell_measurement_theta_max 27.3794
_cell_measurement_theta_min 4.0156
_cell_volume 414.63(9)
_computing_cell_refinement '<i>CrystalClear</i> (Rigaku, 2004)'
_computing_data_collection '<i>CrystalClear</i> (Rigaku, 2004)'
_computing_data_reduction '<i>CrystalClear</i> (Rigaku, 2004)'
_computing_molecular_graphics '<i>DIAMOND</i> (Brandenburg, 2004)'
_computing_publication_material '<i>SHELXTL</i> (Sheldrick, 2008) and <i>PLATON</i> (Spek, 2009)'
_computing_structure_refinement '<i>SHELXL97</i> (Sheldrick, 2008)'
_computing_structure_solution 'SHELXS97 (Sheldrick, 2008)'
_diffrn_ambient_temperature 293(2)
_diffrn_detector_area_resol_mean 14.6306
_diffrn_measured_fraction_theta_full 0.997
_diffrn_measured_fraction_theta_max 0.997
_diffrn_measurement_device_type 'Rigaku Mercury70 CCD diffractometer'
_diffrn_measurement_method '\w scans'
_diffrn_radiation_monochromator 'Graphite Monochromator'
_diffrn_radiation_source 'fine-focus sealed tube'
_diffrn_radiation_type MoK\a
_diffrn_radiation_wavelength 0.71073
_diffrn_reflns_av_R_equivalents 0.0423
_diffrn_reflns_av_sigmaI/netI 0.0262
_diffrn_reflns_limit_h_max 10
_diffrn_reflns_limit_h_min -10
_diffrn_reflns_limit_k_max 10
_diffrn_reflns_limit_k_min -10
_diffrn_reflns_limit_l_max 6
_diffrn_reflns_limit_l_min -9
_diffrn_reflns_number 3247
_diffrn_reflns_theta_full 27.43
_diffrn_reflns_theta_max 27.43
_diffrn_reflns_theta_min 2.93
_exptl_absorpt_coefficient_mu 4.152
_exptl_absorpt_correction_T_max 0.8193
_exptl_absorpt_correction_T_min 0.5748
_exptl_absorpt_correction_type multi-scan
_exptl_absorpt_process_details '(<i>ABSCOR</i>; Higashi, 1995)'
_exptl_crystal_colour light-red
_exptl_crystal_density_diffrn 3.263
_exptl_crystal_density_method 'not measured'
_exptl_crystal_description prism
_exptl_crystal_F_000 396
_exptl_crystal_size_max 0.15
_exptl_crystal_size_mid 0.05
_exptl_crystal_size_min 0.05
_refine_diff_density_max 0.579
_refine_diff_density_min -0.782
_refine_ls_extinction_method none
_refine_ls_goodness_of_fit_ref 1.073
_refine_ls_matrix_type full
_refine_ls_number_parameters 33
_refine_ls_number_reflns 345
_refine_ls_number_restraints 0
_refine_ls_restrained_S_all 1.073
_refine_ls_R_factor_all 0.0363
_refine_ls_R_factor_gt 0.0348
_refine_ls_shift/su_max 0.000
_refine_ls_shift/su_mean 0.000
_refine_ls_structure_factor_coef Fsqd
_refine_ls_weighting_details 'calc w=1/[\s^2^(Fo^2^)+(0.0168P)^2^+3.0000P] where P=(Fo^2^+2Fc^2^)/3'
_refine_ls_weighting_scheme calc
_refine_ls_wR_factor_gt 0.0707
_refine_ls_wR_factor_ref 0.0718
_reflns_number_gt 338
_reflns_number_total 345
_reflns_threshold_expression I>2\s(I)
_cod_data_source_file wm2377.cif
_cod_data_source_block I
_cod_database_code 2228054
_cod_database_fobs_code 2228054

loop_
_symmetry_equiv_pos_as_xyz
'x, y, z'
'x-y, x, z+1/2'
'-y, x-y, z'
'-x, -y, z+1/2'
'-x+y, -x, z'
'y, -x+y, z+1/2'
'-x, -y, -z'
'-x+y, -x, -z-1/2'
'y, -x+y, -z'
'x, y, -z-1/2'
'x-y, x, -z'
'-y, x-y, -z-1/2'

loop_
_atom_site_type_symbol
_atom_site_label
_atom_site_fract_x
_atom_site_fract_y
_atom_site_fract_z
_atom_site_U_iso_or_equiv
_atom_site_adp_type
_atom_site_calc_flag
_atom_site_refinement_flags
_atom_site_occupancy
_atom_site_disorder_assembly
_atom_site_disorder_group
Fe Fe1 0.6667 0.3333 0.45190(12) 0.0072(3) Uani d S 1 . .
P P1 1.04513(17) 0.68473(17) 0.2500 0.0064(3) Uani d S 1 . .
O O2 0.8735(5) 0.4782(5) 0.2500 0.0080(7) Uani d S 1 . .
O O1 0.9428(5) 0.8099(5) 0.2500 0.0097(8) Uani d S 1 . .
B B1 1.0000 1.0000 0.2500 0.0101(19) Uani d S 1 . .
O O3 1.1626(3) 0.7289(3) 0.4200(4) 0.0115(6) Uani d . 1 . .

loop_
_atom_site_aniso_label
_atom_site_aniso_U_11
_atom_site_aniso_U_22
_atom_site_aniso_U_33
_atom_site_aniso_U_12
_atom_site_aniso_U_13
_atom_site_aniso_U_23
Fe1 0.0076(3) 0.0076(3) 0.0063(5) 0.00381(15) 0.000 0.000
P1 0.0055(6) 0.0057(6) 0.0077(7) 0.0025(5) 0.000 0.000
O2 0.0067(15) 0.0059(16) 0.0099(19) 0.0021(13) 0.000 0.000
O1 0.0060(16) 0.0056(16) 0.017(2) 0.0022(13) 0.000 0.000
B1 0.008(2) 0.008(2) 0.014(5) 0.0040(12) 0.000 0.000
O3 0.0116(12) 0.0115(12) 0.0127(15) 0.0066(10) -0.0045(11) -0.0019(10)

loop_
_atom_type_symbol
_atom_type_description
_atom_type_scat_dispersion_real
_atom_type_scat_dispersion_imag
_atom_type_scat_source
B B 0.0013 0.0007 'International Tables Vol C Tables 4.2.6.8 and 6.1.1.4'
O O 0.0106 0.0060 'International Tables Vol C Tables 4.2.6.8 and 6.1.1.4'
P P 0.1023 0.0942 'International Tables Vol C Tables 4.2.6.8 and 6.1.1.4'
Fe Fe 0.3463 0.8444 'International Tables Vol C Tables 4.2.6.8 and 6.1.1.4'

loop_
_geom_angle_atom_site_label_1
_geom_angle_atom_site_label_2
_geom_angle_atom_site_label_3
_geom_angle_site_symmetry_1
_geom_angle_site_symmetry_3
_geom_angle
_geom_angle_publ_flag
O3 Fe1 O3 7_766 11_546 97.83(11) ?
O3 Fe1 O3 7_766 9_566 97.83(11) ?
O3 Fe1 O3 11_546 9_566 97.83(11) ?
O3 Fe1 O2 7_766 8_666 93.65(11) ?
O3 Fe1 O2 11_546 8_666 91.53(11) ?
O3 Fe1 O2 9_566 8_666 164.04(11) ?
O3 Fe1 O2 7_766 . 91.53(11) ?
O3 Fe1 O2 11_546 . 164.04(11) ?
O3 Fe1 O2 9_566 . 93.65(11) ?
O2 Fe1 O2 8_666 . 74.92(10) ?
O3 Fe1 O2 7_766 3_655 164.04(11) ?
O3 Fe1 O2 11_546 3_655 93.65(11) ?
O3 Fe1 O2 9_566 3_655 91.53(11) ?
O2 Fe1 O2 8_666 3_655 74.92(10) ?
O2 Fe1 O2 . 3_655 74.92(10) ?
O3 P1 O3 . 10_556 113.6(2) ?
O3 P1 O2 . . 111.85(12) ?
O3 P1 O2 10_556 . 111.85(12) ?
O3 P1 O1 . . 108.24(12) ?
O3 P1 O1 10_556 . 108.24(12) ?
O2 P1 O1 . . 102.37(18) ?
P1 O2 Fe1 . . 129.13(10) ?
P1 O2 Fe1 . 8_666 129.14(10) ?
Fe1 O2 Fe1 . 8_666 90.78(13) ?
B1 O1 P1 . . 136.3(3) ?
O1 B1 O1 3_765 8_676 120.0000(10) ?
O1 B1 O1 3_765 . 120.0000(10) ?
O1 B1 O1 8_676 . 120.0000(10) ?
P1 O3 Fe1 . 7_766 142.54(17) ?

loop_
_geom_bond_atom_site_label_1
_geom_bond_atom_site_label_2
_geom_bond_site_symmetry_2
_geom_bond_distance
_geom_bond_publ_flag
Fe1 O3 7_766 1.929(2) y
Fe1 O3 11_546 1.929(2) ?
Fe1 O3 9_566 1.929(2) ?
Fe1 O2 8_666 2.103(2) ?
Fe1 O2 . 2.103(2) y
Fe1 O2 3_655 2.103(2) ?
P1 O3 . 1.507(3) y
P1 O3 10_556 1.507(3) ?
P1 O2 . 1.538(3) y
P1 O1 . 1.586(3) y
O2 Fe1 8_666 2.103(2) ?
O1 B1 . 1.357(3) y
B1 O1 3_765 1.357(3) ?
B1 O1 8_676 1.357(3) ?
O3 Fe1 7_766 1.929(2) ?
